data_1559981
loop_
_publ_author_name
'Cheng, Yaohang'
'Yu, Shijie'
'He, Yuhang'
'An, Guanghui'
'Li, Guangming'
'Yang, Zhenyu'

_publ_section_title
;
 C4-arylation and domino C4-arylation/3,2-carbonyl migration of indoles by
 tuning Pd catalytic modes: Pd(i)--Pd(ii) catalysis vs. Pd(ii) catalysis
;
_journal_issue 9
_journal_name_full 'Chemical Science'
_journal_page_first 3216
_journal_page_last 3225
_journal_paper_doi 10.1039/D0SC05409G
_journal_volume 12
_journal_year 2021
_chemical_formula_moiety 'C18 H15 N O3'
_chemical_formula_sum 'C18 H15 N O3'
_chemical_formula_weight 586.62
_space_group_crystal_system triclinic
_space_group_IT_number 2
_space_group_name_Hall '-P 1'
_space_group_name_H-M_alt 'P -1'
_atom_sites_solution_hydrogens geom
_atom_sites_solution_primary direct
_audit_creation_date 2017-08-06
_audit_creation_method
;
Olex2 1.2
(compiled 2017.07.20 svn.r3457 for OlexSys, GUI svn.r5370)
;
_audit_update_record
;
2020-09-10 deposited with the CCDC.	2021-01-07 downloaded from the CCDC.
;
_cell_angle_alpha 96.901(8)
_cell_angle_beta 107.557(9)
_cell_angle_gamma 92.751(8)
_cell_formula_units_Z 2
_cell_length_a 8.1516(8)
_cell_length_b 8.1871(8)
_cell_length_c 11.8093(11)
_cell_measurement_reflns_used 1512
_cell_measurement_temperature 293(2)
_cell_measurement_theta_max 29.6755
_cell_measurement_theta_min 3.3060
_cell_volume 743.01(13)
_computing_cell_refinement
;
CrysAlisPro, Agilent Technologies,
Version 1.171.35.21 (release 20-01-2012 CrysAlis171 .NET)
(compiled Jan 23 2012,18:06:46)
;
_computing_data_collection
;
CrysAlisPro, Agilent Technologies,
Version 1.171.35.21 (release 20-01-2012 CrysAlis171 .NET)
(compiled Jan 23 2012,18:06:46)
;
_computing_data_reduction
;
CrysAlisPro, Agilent Technologies,
Version 1.171.35.21 (release 20-01-2012 CrysAlis171 .NET)
(compiled Jan 23 2012,18:06:46)
;
_computing_molecular_graphics 'Olex2 (Dolomanov et al., 2009)'
_computing_publication_material 'Olex2 (Dolomanov et al., 2009)'
_computing_structure_refinement 'ShelXL (Sheldrick, 2015)'
_computing_structure_solution 'XS (Sheldrick, 2008)'
_diffrn_ambient_temperature 293(2)
_diffrn_detector_area_resol_mean 16.1954
_diffrn_measured_fraction_theta_full 0.998
_diffrn_measured_fraction_theta_max 0.998
_diffrn_measurement_details
;
#__ type_ start__ end____ width___ exp.time_
  1 omega   46.00   80.00   1.0000    5.3100
omega____ theta____ kappa____ phi______ frames
    -       25.5830  178.0000 -150.0000 34

#__ type_ start__ end____ width___ exp.time_
  2 omega  -24.00   55.00   1.0000    5.3100
omega____ theta____ kappa____ phi______ frames
    -       25.5830  -99.0000   60.0000 79

#__ type_ start__ end____ width___ exp.time_
  3 omega   75.00  102.00   1.0000    5.3100
omega____ theta____ kappa____ phi______ frames
    -       25.5830   38.0000  120.0000 27

#__ type_ start__ end____ width___ exp.time_
  4 omega -100.00   -8.00   1.0000    5.3100
omega____ theta____ kappa____ phi______ frames
    -      -26.8330  -57.0000 -180.0000 92

#__ type_ start__ end____ width___ exp.time_
  5 omega    9.00   48.00   1.0000    5.3100
omega____ theta____ kappa____ phi______ frames
    -      -26.8330   77.0000   60.0000 39

#__ type_ start__ end____ width___ exp.time_
  6 omega  -25.00   20.00   1.0000    5.3100
omega____ theta____ kappa____ phi______ frames
    -      -26.8330  -99.0000  120.0000 45

#__ type_ start__ end____ width___ exp.time_
  7 omega  -56.00   37.00   1.0000    5.3100
omega____ theta____ kappa____ phi______ frames
    -      -26.8330   57.0000  -30.0000 93

#__ type_ start__ end____ width___ exp.time_
  8 omega  -12.00   13.00   1.0000    5.3100
omega____ theta____ kappa____ phi______ frames
    -      -26.8330  -99.0000  -60.0000 25
;
_diffrn_measurement_device_type MoK\a
_diffrn_measurement_method '\w scans'
_diffrn_orient_matrix_UB_11 0.0172126000
_diffrn_orient_matrix_UB_12 -0.0530386000
_diffrn_orient_matrix_UB_13 0.0446971000
_diffrn_orient_matrix_UB_21 -0.0143982000
_diffrn_orient_matrix_UB_22 -0.0693795000
_diffrn_orient_matrix_UB_23 -0.0450836000
_diffrn_orient_matrix_UB_31 0.0888375000
_diffrn_orient_matrix_UB_32 0.0070745000
_diffrn_orient_matrix_UB_33 0.0043806000
_diffrn_radiation_monochromator graphite
_diffrn_radiation_type MoK\a
_diffrn_radiation_wavelength 0.71073
_diffrn_reflns_av_R_equivalents 0.0150
_diffrn_reflns_av_unetI/netI 0.0276
_diffrn_reflns_Laue_measured_fraction_full 0.998
_diffrn_reflns_Laue_measured_fraction_max 0.998
_diffrn_reflns_limit_h_max 9
_diffrn_reflns_limit_h_min -9
_diffrn_reflns_limit_k_max 8
_diffrn_reflns_limit_k_min -9
_diffrn_reflns_limit_l_max 14
_diffrn_reflns_limit_l_min -13
_diffrn_reflns_number 4629
_diffrn_reflns_point_group_measured_fraction_full 0.998
_diffrn_reflns_point_group_measured_fraction_max 0.998
_diffrn_reflns_theta_full 24.999
_diffrn_reflns_theta_max 24.999
_diffrn_reflns_theta_min 3.313
_diffrn_source 'Enhance (Mo) X-ray Source'
_exptl_absorpt_coefficient_mu 0.090
_exptl_absorpt_correction_T_max 0.989
_exptl_absorpt_correction_T_min 0.983
_exptl_absorpt_correction_type multi-scan
_exptl_absorpt_process_details
;
CrysAlisPro, Agilent Technologies,
Version 1.171.35.21 (release 20-01-2012 CrysAlis171 .NET)
(compiled Jan 23 2012,18:06:46)
Empirical absorption correction using spherical harmonics,
 implemented in SCALE3 ABSPACK scaling algorithm.
;
_exptl_crystal_colour colourless
_exptl_crystal_colour_primary colourless
_exptl_crystal_density_diffrn 1.311
_exptl_crystal_description block
_exptl_crystal_F_000 308
_exptl_crystal_size_max 0.22
_exptl_crystal_size_mid 0.16
_exptl_crystal_size_min 0.12
_refine_diff_density_max 0.186
_refine_diff_density_min -0.235
_refine_diff_density_rms 0.046
_refine_ls_extinction_method none
_refine_ls_goodness_of_fit_ref 0.702
_refine_ls_hydrogen_treatment constr
_refine_ls_matrix_type full
_refine_ls_number_parameters 201
_refine_ls_number_reflns 2615
_refine_ls_number_restraints 0
_refine_ls_restrained_S_all 0.702
_refine_ls_R_factor_all 0.0600
_refine_ls_R_factor_gt 0.0453
_refine_ls_shift/su_max 0.000
_refine_ls_shift/su_mean 0.000
_refine_ls_structure_factor_coef Fsqd
_refine_ls_weighting_details 'w=1/[\s^2^(Fo^2^)+(0.1310P)^2^+0.4060P] where P=(Fo^2^+2Fc^2^)/3'
_refine_ls_weighting_scheme calc
_refine_ls_wR_factor_gt 0.1279
_refine_ls_wR_factor_ref 0.1532
_reflns_Friedel_coverage 0.000
_reflns_number_gt 2012
_reflns_number_total 2615
_reflns_threshold_expression 'I > 2\s(I)'
_cod_data_source_file d0sc05409g2.cif
_cod_data_source_block 20170803agh
_cod_depositor_comments
;
Adding full bibliography for 1559980--1559981.cif.

2022-06-21
Z value and formula fixed to values more according to usual
chemical conventions.                 miguel
;
_cod_original_formula_sum 'C12 H10 N0.67 O2'
_cod_original_formula_weight 195.54
_cod_original_formula_moiety '0.67(C18 H15 N O3)'
_cod_original_formula_units_Z 3
_cod_original_cell_volume 743.02(13)
_cod_database_code 1559981
_shelx_shelxl_version_number 2016/6
_shelx_space_group_comment
;
The symmetry employed for this shelxl refinement is uniquely defined
by the following loop, which should always be used as a source of
symmetry information in preference to the above space-group names.
They are only intended as comments.
;
_shelx_estimated_absorpt_t_max 0.989
_shelx_estimated_absorpt_t_min 0.981
_reflns_odcompleteness_completeness 99.80
_reflns_odcompleteness_iscentric 1
_reflns_odcompleteness_theta 27.50
_olex2_refinement_description
;
1. Fixed Uiso
 At 1.2 times of:
  All C(H) groups, All N(H) groups
 At 1.5 times of:
  All C(H,H,H) groups
2.a Aromatic/amide H refined with riding coordinates:
 N1(H1), C5(H5), C6(H6), C8(H8), C13(H13), C16(H16), C18(H18), C19(H19),
 C20(H20)
2.b Idealised Me refined as rotating group:
 C0AA(H0AA,H0AB,H0AC), C1AA(H1AA,H1AB,H1AC)
;
_olex2_submission_special_instructions 'No special instructions were received'

loop_
_space_group_symop_operation_xyz
'x, y, z'
'-x, -y, -z'

loop_
_atom_site_label
_atom_site_type_symbol
_atom_site_fract_x
_atom_site_fract_y
_atom_site_fract_z
_atom_site_U_iso_or_equiv
_atom_site_adp_type
_atom_site_occupancy
_atom_site_site_symmetry_order
_atom_site_calc_flag
_atom_site_refinement_flags_posn
_atom_site_refinement_flags_adp
_atom_site_refinement_flags_occupancy
_atom_site_disorder_assembly
_atom_site_disorder_group
N1 N 0.20093(19) 0.98342(19) 0.92625(14) 0.0457(4) Uani 1 1 d . . . . .
H1 H 0.128764 1.035468 0.953793 0.055 Uiso 1 1 calc R . . . .
C2 C 0.6013(2) 0.8201(2) 0.72202(16) 0.0428(4) Uani 1 1 d . . . . .
C3 C 0.8016(2) 0.5797(2) 0.65796(16) 0.0441(5) Uani 1 1 d . . . . .
C4 C 0.4936(2) 0.9479(2) 0.75387(17) 0.0450(5) Uani 1 1 d . . . . .
C5 C 0.7746(2) 0.8588(3) 0.73444(18) 0.0509(5) Uani 1 1 d . . . . .
H5 H 0.824129 0.966300 0.763645 0.061 Uiso 1 1 calc R . . . .
C6 C 0.5298(3) 0.6591(2) 0.67665(18) 0.0477(5) Uani 1 1 d . . . . .
H6 H 0.414479 0.630782 0.668230 0.057 Uiso 1 1 calc R . . . .
C7 C 0.2841(2) 1.0404(2) 0.85316(17) 0.0436(4) Uani 1 1 d . . . . .
C8 C 0.6284(3) 0.5410(2) 0.64403(18) 0.0481(5) Uani 1 1 d . . . . .
H8 H 0.578308 0.434293 0.612355 0.058 Uiso 1 1 calc R . . . .
O9 O 0.8197(2) 0.31036(19) 0.57475(15) 0.0664(5) Uani 1 1 d . . . . .
O10 O 0.05975(19) 0.79026(18) 1.05871(14) 0.0612(4) Uani 1 1 d . . . . .
C11 C 0.1740(2) 0.7363(2) 1.02097(17) 0.0474(5) Uani 1 1 d . . . . .
C12 C 0.3908(2) 0.9186(2) 0.82825(17) 0.0423(4) Uani 1 1 d . . . . .
C13 C 0.8736(2) 0.7396(3) 0.70391(18) 0.0515(5) Uani 1 1 d . . . . .
H13 H 0.989780 0.766886 0.714264 0.062 Uiso 1 1 calc R . . . .
C14 C 0.2502(2) 0.8293(2) 0.94938(16) 0.0427(4) Uani 1 1 d . . . . .
C15 C 0.9117(3) 0.4546(3) 0.62526(18) 0.0521(5) Uani 1 1 d . . . . .
C16 C 0.3679(2) 0.7874(2) 0.89129(16) 0.0430(4) Uani 1 1 d . . . . .
H16 H 0.422691 0.690264 0.893024 0.052 Uiso 1 1 calc R . . . .
O17 O 1.0640(2) 0.4781(2) 0.64195(17) 0.0762(5) Uani 1 1 d . . . . .
C18 C 0.2741(3) 1.1877(2) 0.8049(2) 0.0548(5) Uani 1 1 d . . . . .
H18 H 0.201164 1.265488 0.820155 0.066 Uiso 1 1 calc R . . . .
C19 C 0.4845(3) 1.0962(3) 0.7094(2) 0.0576(6) Uani 1 1 d . . . . .
H19 H 0.552375 1.119244 0.661593 0.069 Uiso 1 1 calc R . . . .
C20 C 0.3752(3) 1.2137(3) 0.7342(2) 0.0618(6) Uani 1 1 d . . . . .
H20 H 0.371826 1.311884 0.701586 0.074 Uiso 1 1 calc R . . . .
C0AA C 0.2356(3) 0.5704(3) 1.0454(2) 0.0613(6) Uani 1 1 d . . . . .
H0AA H 0.203301 0.538456 1.111927 0.092 Uiso 1 1 calc GR . . . .
H0AB H 0.358976 0.576400 1.064316 0.092 Uiso 1 1 calc GR . . . .
H0AC H 0.183777 0.490177 0.975665 0.092 Uiso 1 1 calc GR . . . .
C1AA C 0.9088(4) 0.1808(3) 0.5328(3) 0.0776(8) Uani 1 1 d . . . . .
H1AA H 0.994260 0.227604 0.502262 0.116 Uiso 1 1 calc GR . . . .
H1AB H 0.827527 0.105508 0.470075 0.116 Uiso 1 1 calc GR . . . .
H1AC H 0.964030 0.122523 0.597904 0.116 Uiso 1 1 calc GR . . . .

loop_
_atom_site_aniso_label
_atom_site_aniso_U_11
_atom_site_aniso_U_22
_atom_site_aniso_U_33
_atom_site_aniso_U_23
_atom_site_aniso_U_13
_atom_site_aniso_U_12
N1 0.0387(8) 0.0411(9) 0.0571(9) -0.0013(7) 0.0170(7) 0.0093(7)
C2 0.0428(10) 0.0434(10) 0.0448(10) 0.0059(8) 0.0168(8) 0.0071(8)
C3 0.0476(10) 0.0472(11) 0.0410(10) 0.0072(8) 0.0174(8) 0.0128(9)
C4 0.0370(9) 0.0419(10) 0.0547(11) 0.0021(8) 0.0138(8) 0.0050(8)
C5 0.0446(11) 0.0468(11) 0.0588(12) -0.0043(9) 0.0169(9) 0.0032(9)
C6 0.0448(10) 0.0473(11) 0.0557(11) 0.0067(9) 0.0222(9) 0.0066(8)
C7 0.0349(9) 0.0381(9) 0.0538(11) -0.0022(8) 0.0112(8) 0.0037(7)
C8 0.0555(11) 0.0393(10) 0.0532(11) 0.0043(8) 0.0232(9) 0.0048(9)
O9 0.0663(10) 0.0534(9) 0.0795(11) -0.0057(8) 0.0264(8) 0.0175(8)
O10 0.0618(9) 0.0564(9) 0.0763(10) 0.0037(8) 0.0382(8) 0.0138(7)
C11 0.0442(10) 0.0469(11) 0.0484(10) -0.0041(8) 0.0141(8) 0.0053(8)
C12 0.0344(9) 0.0387(9) 0.0497(10) -0.0013(8) 0.0094(8) 0.0063(7)
C13 0.0398(10) 0.0577(12) 0.0554(12) -0.0013(9) 0.0158(9) 0.0060(9)
C14 0.0384(9) 0.0407(10) 0.0456(10) -0.0002(8) 0.0099(8) 0.0075(8)
C15 0.0567(12) 0.0530(12) 0.0504(11) 0.0097(9) 0.0193(9) 0.0187(10)
C16 0.0390(9) 0.0401(10) 0.0488(10) 0.0020(8) 0.0124(8) 0.0100(8)
O17 0.0535(10) 0.0696(11) 0.1058(14) 0.0013(10) 0.0272(9) 0.0214(8)
C18 0.0450(11) 0.0395(10) 0.0807(15) 0.0041(10) 0.0212(10) 0.0100(9)
C19 0.0511(11) 0.0481(12) 0.0814(15) 0.0125(11) 0.0307(11) 0.0073(9)
C20 0.0577(13) 0.0401(11) 0.0949(17) 0.0174(11) 0.0309(12) 0.0076(10)
C0AA 0.0663(14) 0.0533(13) 0.0725(14) 0.0145(11) 0.0298(11) 0.0159(11)
C1AA 0.0859(18) 0.0597(14) 0.0871(18) -0.0101(13) 0.0311(14) 0.0277(13)

loop_
_atom_type_symbol
_atom_type_description
_atom_type_scat_dispersion_real
_atom_type_scat_dispersion_imag
_atom_type_scat_source
C C 0.0033 0.0016 'International Tables Vol C Tables 4.2.6.8 and 6.1.1.4'
H H 0.0000 0.0000 'International Tables Vol C Tables 4.2.6.8 and 6.1.1.4'
N N 0.0061 0.0033 'International Tables Vol C Tables 4.2.6.8 and 6.1.1.4'
O O 0.0106 0.0060 'International Tables Vol C Tables 4.2.6.8 and 6.1.1.4'

loop_
_geom_angle_atom_site_label_1
_geom_angle_atom_site_label_2
_geom_angle_atom_site_label_3
_geom_angle
_geom_angle_site_symmetry_1
_geom_angle_site_symmetry_3
_geom_angle_publ_flag
C7 N1 C14 109.29(15) . . ?
C5 C2 C4 121.05(17) . . ?
C6 C2 C4 120.44(16) . . ?
C6 C2 C5 118.50(17) . . ?
C8 C3 C15 121.95(18) . . ?
C13 C3 C8 118.90(17) . . ?
C13 C3 C15 119.14(18) . . ?
C12 C4 C2 120.79(17) . . ?
C19 C4 C2 121.73(17) . . ?
C19 C4 C12 117.44(17) . . ?
C13 C5 C2 120.72(19) . . ?
C8 C6 C2 120.60(18) . . ?
N1 C7 C12 107.92(16) . . ?
N1 C7 C18 130.04(17) . . ?
C18 C7 C12 122.03(18) . . ?
C6 C8 C3 120.68(18) . . ?
C15 O9 C1AA 117.25(18) . . ?
O10 C11 C14 120.94(18) . . ?
O10 C11 C0AA 120.69(19) . . ?
C14 C11 C0AA 118.35(17) . . ?
C7 C12 C4 119.45(17) . . ?
C16 C12 C4 134.15(17) . . ?
C16 C12 C7 106.39(16) . . ?
C5 C13 C3 120.58(18) . . ?
N1 C14 C11 120.73(16) . . ?
C16 C14 N1 108.76(17) . . ?
C16 C14 C11 130.46(17) . . ?
O9 C15 C3 111.44(18) . . ?
O17 C15 C3 124.9(2) . . ?
O17 C15 O9 123.64(19) . . ?
C14 C16 C12 107.63(16) . . ?
C20 C18 C7 117.47(18) . . ?
C4 C19 C20 121.8(2) . . ?
C18 C20 C19 121.8(2) . . ?

loop_
_geom_bond_atom_site_label_1
_geom_bond_atom_site_label_2
_geom_bond_distance
_geom_bond_site_symmetry_2
_geom_bond_publ_flag
N1 C7 1.357(3) . ?
N1 C14 1.376(2) . ?
C2 C4 1.483(2) . ?
C2 C5 1.393(3) . ?
C2 C6 1.390(3) . ?
C3 C8 1.387(3) . ?
C3 C13 1.385(3) . ?
C3 C15 1.485(3) . ?
C4 C12 1.417(3) . ?
C4 C19 1.376(3) . ?
C5 C13 1.378(3) . ?
C6 C8 1.379(3) . ?
C7 C12 1.416(2) . ?
C7 C18 1.390(3) . ?
O9 C15 1.338(3) . ?
O9 C1AA 1.436(2) . ?
O10 C11 1.226(2) . ?
C11 C14 1.452(3) . ?
C11 C0AA 1.501(3) . ?
C12 C16 1.414(3) . ?
C14 C16 1.371(3) . ?
C15 O17 1.199(3) . ?
C18 C20 1.365(3) . ?
C19 C20 1.406(3) . ?
